data_2231036
loop_
_publ_author_name
'Suleiman Gwaram, Nura'
'Khaledi, Hamid'
'Mohd Ali, Hapipah'

_publ_section_title
;
 Hexachloridobis{<i>{\m</i>~2~}-2-(piperazin-1-yl)-<i>N</i>-[1-(2-pyridyl)ethylidene]ethanamine}trizinc
 dihydrate
;
_journal_issue 8
_journal_name_full 'Acta Crystallographica Section E'
_journal_page_first m1091
_journal_paper_doi 10.1107/S1600536811027437
_journal_volume 67
_journal_year 2011
_chemical_formula_iupac '[Zn3 Cl6 (C13 H20 N4)2], 2H2 O'
_chemical_formula_moiety '[Zn3 Cl6 (C13 H20 N4)2], 2H2 O'
_chemical_formula_sum 'C26 H44 Cl6 N8 O2 Zn3'
_chemical_formula_weight 909.50
_chemical_name_systematic
;
Hexachloridobis{\m~2~-2-(piperazin-1-yl)-<i>N</i>-[1-(2-pyridyl)
ethylidene]ethanamine}trizinc dihydrate
;
_space_group_IT_number 2
_symmetry_cell_setting triclinic
_symmetry_space_group_name_Hall '-P 1'
_symmetry_space_group_name_H-M 'P -1'
_atom_sites_solution_hydrogens geom
_atom_sites_solution_primary direct
_atom_sites_solution_secondary difmap
_audit_creation_method SHELXL-97
_cell_angle_alpha 72.570(2)
_cell_angle_beta 86.834(2)
_cell_angle_gamma 88.936(2)
_cell_formula_units_Z 2
_cell_length_a 7.6060(3)
_cell_length_b 14.8850(5)
_cell_length_c 16.7153(5)
_cell_measurement_reflns_used 5640
_cell_measurement_temperature 100(2)
_cell_measurement_theta_max 29.04
_cell_measurement_theta_min 2.56
_cell_volume 1802.77(11)
_computing_cell_refinement 'SAINT (Bruker, 2007)'
_computing_data_collection 'APEX2 (Bruker, 2007)'
_computing_data_reduction 'SAINT (Bruker, 2007)'
_computing_molecular_graphics 'X-SEED (Barbour, 2001)'
_computing_publication_material 'SHELXL97 (Sheldrick, 2008) and publCIF (Westrip, 2010)'
_computing_structure_refinement 'SHELXL97 (Sheldrick, 2008)'
_computing_structure_solution 'SHELXS97 (Sheldrick, 2008)'
_diffrn_ambient_temperature 100(2)
_diffrn_measured_fraction_theta_full 0.996
_diffrn_measured_fraction_theta_max 0.996
_diffrn_measurement_device_type 'Bruker APEXII CCD'
_diffrn_measurement_method '\f and \w scans'
_diffrn_radiation_monochromator graphite
_diffrn_radiation_source 'fine-focus sealed tube'
_diffrn_radiation_type MoK\a
_diffrn_radiation_wavelength 0.71073
_diffrn_reflns_av_R_equivalents 0.0235
_diffrn_reflns_av_sigmaI/netI 0.0384
_diffrn_reflns_limit_h_max 9
_diffrn_reflns_limit_h_min -9
_diffrn_reflns_limit_k_max 19
_diffrn_reflns_limit_k_min -18
_diffrn_reflns_limit_l_max 21
_diffrn_reflns_limit_l_min -21
_diffrn_reflns_number 16465
_diffrn_reflns_theta_full 27.00
_diffrn_reflns_theta_max 27.00
_diffrn_reflns_theta_min 2.19
_exptl_absorpt_coefficient_mu 2.462
_exptl_absorpt_correction_T_max 0.8088
_exptl_absorpt_correction_T_min 0.6258
_exptl_absorpt_correction_type multi-scan
_exptl_absorpt_process_details '(SADABS; Sheldrick, 1996)'
_exptl_crystal_colour yellow
_exptl_crystal_density_diffrn 1.675
_exptl_crystal_density_method 'not measured'
_exptl_crystal_description Prism
_exptl_crystal_F_000 928
_exptl_crystal_size_max 0.21
_exptl_crystal_size_mid 0.12
_exptl_crystal_size_min 0.09
_refine_diff_density_max 0.918
_refine_diff_density_min -1.311
_refine_ls_extinction_method none
_refine_ls_goodness_of_fit_ref 1.044
_refine_ls_hydrogen_treatment mixed
_refine_ls_matrix_type full
_refine_ls_number_parameters 424
_refine_ls_number_reflns 7831
_refine_ls_number_restraints 8
_refine_ls_restrained_S_all 1.048
_refine_ls_R_factor_all 0.0618
_refine_ls_R_factor_gt 0.0455
_refine_ls_shift/su_max 0.001
_refine_ls_shift/su_mean <0.001
_refine_ls_structure_factor_coef Fsqd
_refine_ls_weighting_details 'calc w=1/[\s^2^(Fo^2^)+(0.0573P)^2^+5.66P] where P=(Fo^2^+2Fc^2^)/3'
_refine_ls_weighting_scheme calc
_refine_ls_wR_factor_gt 0.1179
_refine_ls_wR_factor_ref 0.1265
_reflns_number_gt 6241
_reflns_number_total 7831
_reflns_threshold_expression I>2\s(I)
_cod_data_source_file ci5190.cif
_cod_data_source_block I
_cod_depositor_comments
;
 Marking attached hydrogen atoms.

 Antanas Vaitkus,
 2017-11-23
;
_cod_original_cell_volume 1802.78(11)
_cod_database_code 2231036
_cod_database_fobs_code 2231036

loop_
_symmetry_equiv_pos_as_xyz
'x, y, z'
'-x, -y, -z'

loop_
_atom_site_type_symbol
_atom_site_label
_atom_site_fract_x
_atom_site_fract_y
_atom_site_fract_z
_atom_site_U_iso_or_equiv
_atom_site_adp_type
_atom_site_calc_flag
_atom_site_refinement_flags
_atom_site_occupancy
_atom_site_symmetry_multiplicity
_atom_site_disorder_assembly
_atom_site_disorder_group
_atom_site_attached_hydrogens
Zn Zn1 0.60721(6) 0.60302(3) 0.15462(3) 0.01962(12) Uani d . 1 1 . . 0
Zn Zn2 0.54211(8) 0.26399(4) 0.44315(3) 0.03191(15) Uani d . 1 1 . . 0
Zn Zn3 0.96674(6) -0.03792(3) 0.78382(3) 0.01865(12) Uani d . 1 1 . . 0
Cl Cl1 0.32182(14) 0.57174(8) 0.20310(7) 0.0286(2) Uani d . 1 1 . . 0
Cl Cl2 0.76455(14) 0.49402(7) 0.11373(6) 0.0245(2) Uani d . 1 1 . . 0
Cl Cl3 0.25702(18) 0.28147(10) 0.47790(9) 0.0461(3) Uani d . 1 1 . . 0
Cl Cl4 0.6177(2) 0.18718(10) 0.35034(8) 0.0451(3) Uani d . 1 1 . . 0
Cl Cl5 0.82202(14) 0.06069(7) 0.84965(6) 0.0251(2) Uani d . 1 1 . . 0
Cl Cl6 1.24603(14) 0.01080(8) 0.74837(7) 0.0276(2) Uani d . 1 1 . . 0
N N1 0.5433(4) 0.6860(2) 0.0275(2) 0.0191(7) Uani d . 1 1 . . 0
N N2 0.6720(5) 0.7394(2) 0.1477(2) 0.0213(7) Uani d . 1 1 . . 0
N N3 0.7470(5) 0.5792(2) 0.2849(2) 0.0222(7) Uani d . 1 1 . . 0
N N4 0.6610(5) 0.3943(3) 0.4067(2) 0.0279(8) Uani d D 1 1 . . 0
H H4N 0.724(6) 0.400(4) 0.450(2) 0.033 Uiso d D 1 1 . . 0
N N5 0.6552(5) 0.1858(3) 0.5515(2) 0.0302(9) Uani d D 1 1 . . 0
H H5N 0.657(7) 0.210(3) 0.596(2) 0.036 Uiso d D 1 1 . . 0
N N6 0.8522(5) 0.0241(3) 0.6575(2) 0.0245(8) Uani d . 1 1 . . 0
N N7 0.9023(5) -0.1581(2) 0.7520(2) 0.0219(7) Uani d . 1 1 . . 0
N N8 1.0000(4) -0.1532(2) 0.8977(2) 0.0178(7) Uani d . 1 1 . . 0
C C1 0.4820(6) 0.6548(3) -0.0321(3) 0.0226(9) Uani d . 1 1 . . 0
H H1 0.4640 0.5891 -0.0205 0.027 Uiso calc R 1 1 . . 0
C C2 0.4431(6) 0.7137(3) -0.1103(3) 0.0236(9) Uani d . 1 1 . . 0
H H2 0.3980 0.6890 -0.1512 0.028 Uiso calc R 1 1 . . 0
C C3 0.4711(6) 0.8092(3) -0.1279(3) 0.0239(9) Uani d . 1 1 . . 0
H H3 0.4465 0.8515 -0.1812 0.029 Uiso calc R 1 1 . . 0
C C4 0.5359(6) 0.8422(3) -0.0658(3) 0.0217(8) Uani d . 1 1 . . 0
H H4 0.5566 0.9075 -0.0762 0.026 Uiso calc R 1 1 . . 0
C C5 0.5702(5) 0.7791(3) 0.0112(2) 0.0186(8) Uani d . 1 1 . . 0
C C6 0.6400(5) 0.8070(3) 0.0824(3) 0.0190(8) Uani d . 1 1 . . 0
C C7 0.6619(7) 0.9095(3) 0.0729(3) 0.0273(10) Uani d . 1 1 . . 0
H H7A 0.5463 0.9377 0.0788 0.041 Uiso calc R 1 1 . . 0
H H7B 0.7166 0.9411 0.0174 0.041 Uiso calc R 1 1 . . 0
H H7C 0.7370 0.9167 0.1164 0.041 Uiso calc R 1 1 . . 0
C C8 0.7424(7) 0.7540(3) 0.2227(3) 0.0275(10) Uani d . 1 1 . . 0
H H8A 0.6448 0.7634 0.2612 0.033 Uiso calc R 1 1 . . 0
H H8B 0.8182 0.8106 0.2067 0.033 Uiso calc R 1 1 . . 0
C C9 0.8485(6) 0.6676(3) 0.2656(3) 0.0273(10) Uani d . 1 1 . . 0
H H9A 0.9531 0.6636 0.2288 0.033 Uiso calc R 1 1 . . 0
H H9B 0.8906 0.6745 0.3184 0.033 Uiso calc R 1 1 . . 0
C C10 0.8763(6) 0.5001(3) 0.3062(3) 0.0265(9) Uani d . 1 1 . . 0
H H10A 0.9482 0.5061 0.3519 0.032 Uiso calc R 1 1 . . 0
H H10B 0.9566 0.5042 0.2565 0.032 Uiso calc R 1 1 . . 0
C C11 0.7864(6) 0.4050(3) 0.3335(3) 0.0266(9) Uani d . 1 1 . . 0
H H11A 0.7224 0.3970 0.2861 0.032 Uiso calc R 1 1 . . 0
H H11B 0.8768 0.3549 0.3480 0.032 Uiso calc R 1 1 . . 0
C C12 0.6261(6) 0.5688(3) 0.3592(3) 0.0274(10) Uani d . 1 1 . . 0
H H12A 0.5362 0.6193 0.3459 0.033 Uiso calc R 1 1 . . 0
H H12B 0.6933 0.5762 0.4059 0.033 Uiso calc R 1 1 . . 0
C C13 0.5352(6) 0.4741(3) 0.3870(3) 0.0286(10) Uani d . 1 1 . . 0
H H13A 0.4573 0.4701 0.4373 0.034 Uiso calc R 1 1 . . 0
H H13B 0.4606 0.4689 0.3419 0.034 Uiso calc R 1 1 . . 0
C C14 0.8469(7) 0.1730(4) 0.5366(3) 0.0367(12) Uani d . 1 1 . . 0
H H14A 0.9034 0.2355 0.5142 0.044 Uiso calc R 1 1 . . 0
H H14B 0.8655 0.1394 0.4939 0.044 Uiso calc R 1 1 . . 0
C C15 0.9338(6) 0.1179(3) 0.6160(3) 0.0321(11) Uani d . 1 1 . . 0
H H15A 1.0598 0.1088 0.6020 0.039 Uiso calc R 1 1 . . 0
H H15B 0.9274 0.1553 0.6560 0.039 Uiso calc R 1 1 . . 0
C C16 0.5725(6) 0.0910(3) 0.5870(3) 0.0304(10) Uani d . 1 1 . . 0
H H16A 0.5846 0.0562 0.5449 0.036 Uiso calc R 1 1 . . 0
H H16B 0.4453 0.0985 0.5995 0.036 Uiso calc R 1 1 . . 0
C C17 0.6584(6) 0.0347(3) 0.6668(3) 0.0271(9) Uani d . 1 1 . . 0
H H17A 0.6317 0.0658 0.7108 0.033 Uiso calc R 1 1 . . 0
H H17B 0.6048 -0.0288 0.6865 0.033 Uiso calc R 1 1 . . 0
C C18 0.9066(7) -0.0458(3) 0.6135(3) 0.0340(11) Uani d . 1 1 . . 0
H H18A 1.0359 -0.0432 0.6025 0.041 Uiso calc R 1 1 . . 0
H H18B 0.8510 -0.0298 0.5588 0.041 Uiso calc R 1 1 . . 0
C C19 0.8535(7) -0.1444(3) 0.6655(3) 0.0319(11) Uani d . 1 1 . . 0
H H19A 0.7249 -0.1527 0.6641 0.038 Uiso calc R 1 1 . . 0
H H19B 0.9146 -0.1913 0.6425 0.038 Uiso calc R 1 1 . . 0
C C20 0.8598(6) -0.3303(3) 0.7939(3) 0.0281(10) Uani d . 1 1 . . 0
H H20A 0.8195 -0.3189 0.7371 0.042 Uiso calc R 1 1 . . 0
H H20B 0.7658 -0.3608 0.8350 0.042 Uiso calc R 1 1 . . 0
H H20C 0.9638 -0.3713 0.8013 0.042 Uiso calc R 1 1 . . 0
C C21 0.9060(5) -0.2388(3) 0.8068(3) 0.0205(8) Uani d . 1 1 . . 0
C C22 0.9658(5) -0.2394(3) 0.8906(2) 0.0175(8) Uani d . 1 1 . . 0
C C23 0.9890(5) -0.3205(3) 0.9555(3) 0.0217(8) Uani d . 1 1 . . 0
H H23 0.9601 -0.3801 0.9499 0.026 Uiso calc R 1 1 . . 0
C C24 1.0555(6) -0.3137(3) 1.0295(3) 0.0243(9) Uani d . 1 1 . . 0
H H24 1.0755 -0.3689 1.0746 0.029 Uiso calc R 1 1 . . 0
C C25 1.0917(5) -0.2263(3) 1.0365(3) 0.0225(9) Uani d . 1 1 . . 0
H H25 1.1370 -0.2201 1.0864 0.027 Uiso calc R 1 1 . . 0
C C26 1.0607(5) -0.1473(3) 0.9690(3) 0.0216(8) Uani d . 1 1 . . 0
H H26 1.0838 -0.0868 0.9742 0.026 Uiso calc R 1 1 . . 0
O O1 0.2839(6) 0.7374(3) 0.2857(3) 0.0589(12) Uani d . 1 1 . . 2
O O2 0.1410(14) 0.6105(5) 0.4450(5) 0.087(3) Uani d PU 0.753(15) 1 A 1 2
O O2' 0.007(3) 0.5754(12) 0.4953(12) 0.053(8) Uani d P 0.247(15) 1 A 2 2

loop_
_atom_site_aniso_label
_atom_site_aniso_U_11
_atom_site_aniso_U_22
_atom_site_aniso_U_33
_atom_site_aniso_U_12
_atom_site_aniso_U_13
_atom_site_aniso_U_23
Zn1 0.0219(3) 0.0135(2) 0.0220(2) -0.00288(18) -0.00124(19) -0.00282(18)
Zn2 0.0386(3) 0.0274(3) 0.0255(3) -0.0038(2) -0.0047(2) -0.0007(2)
Zn3 0.0221(2) 0.0161(2) 0.0160(2) -0.00138(18) 0.00034(18) -0.00237(17)
Cl1 0.0213(5) 0.0296(6) 0.0287(5) -0.0036(4) -0.0022(4) 0.0009(4)
Cl2 0.0298(6) 0.0179(5) 0.0266(5) 0.0028(4) -0.0043(4) -0.0074(4)
Cl3 0.0356(7) 0.0509(8) 0.0476(8) -0.0113(6) -0.0041(6) -0.0075(6)
Cl4 0.0651(9) 0.0370(7) 0.0349(7) -0.0077(6) -0.0039(6) -0.0127(5)
Cl5 0.0317(6) 0.0201(5) 0.0239(5) 0.0007(4) 0.0017(4) -0.0079(4)
Cl6 0.0233(5) 0.0270(5) 0.0275(5) -0.0015(4) 0.0008(4) -0.0009(4)
N1 0.0188(17) 0.0145(16) 0.0227(17) -0.0017(13) -0.0006(14) -0.0034(13)
N2 0.0224(18) 0.0176(17) 0.0236(18) -0.0029(14) -0.0039(14) -0.0050(14)
N3 0.0266(19) 0.0172(17) 0.0217(17) -0.0053(14) -0.0024(14) -0.0035(14)
N4 0.032(2) 0.025(2) 0.0221(18) -0.0021(16) -0.0055(16) 0.0000(15)
N5 0.029(2) 0.031(2) 0.0248(19) 0.0015(17) -0.0018(16) 0.0010(16)
N6 0.0255(19) 0.0244(19) 0.0184(17) 0.0008(15) 0.0018(14) 0.0008(14)
N7 0.0265(19) 0.0231(18) 0.0180(17) 0.0014(15) -0.0047(14) -0.0084(14)
N8 0.0173(17) 0.0176(17) 0.0172(16) -0.0018(13) 0.0001(13) -0.0032(13)
C1 0.024(2) 0.020(2) 0.023(2) -0.0011(17) 0.0003(17) -0.0058(16)
C2 0.020(2) 0.028(2) 0.024(2) -0.0028(17) -0.0017(17) -0.0084(17)
C3 0.022(2) 0.022(2) 0.023(2) 0.0003(17) 0.0011(17) -0.0013(17)
C4 0.023(2) 0.0137(19) 0.026(2) -0.0008(16) 0.0028(17) -0.0025(16)
C5 0.0151(19) 0.0168(19) 0.022(2) 0.0001(15) 0.0036(15) -0.0040(15)
C6 0.0170(19) 0.0138(19) 0.025(2) -0.0009(15) 0.0023(16) -0.0044(15)
C7 0.041(3) 0.014(2) 0.026(2) -0.0017(18) -0.0008(19) -0.0035(17)
C8 0.041(3) 0.016(2) 0.027(2) -0.0053(18) -0.0080(19) -0.0063(17)
C9 0.029(2) 0.025(2) 0.028(2) -0.0038(18) -0.0091(18) -0.0055(18)
C10 0.025(2) 0.024(2) 0.030(2) 0.0022(18) -0.0046(18) -0.0060(18)
C11 0.030(2) 0.023(2) 0.025(2) 0.0012(18) -0.0010(18) -0.0049(17)
C12 0.035(3) 0.026(2) 0.021(2) 0.0035(19) -0.0014(18) -0.0073(17)
C13 0.029(2) 0.029(2) 0.024(2) -0.0008(19) 0.0014(18) -0.0037(18)
C14 0.032(3) 0.036(3) 0.030(2) 0.001(2) 0.003(2) 0.006(2)
C15 0.024(2) 0.034(3) 0.027(2) -0.0012(19) 0.0006(18) 0.0079(19)
C16 0.031(2) 0.030(2) 0.025(2) -0.005(2) 0.0005(19) -0.0008(19)
C17 0.025(2) 0.027(2) 0.024(2) -0.0038(18) 0.0009(17) 0.0003(18)
C18 0.047(3) 0.036(3) 0.016(2) 0.009(2) -0.0018(19) -0.0036(18)
C19 0.046(3) 0.034(3) 0.021(2) 0.008(2) -0.008(2) -0.0153(19)
C20 0.031(2) 0.021(2) 0.036(2) 0.0013(18) -0.0056(19) -0.0131(19)
C21 0.0155(19) 0.022(2) 0.024(2) 0.0014(16) -0.0010(16) -0.0082(16)
C22 0.0154(19) 0.0169(19) 0.0194(19) 0.0000(15) 0.0011(15) -0.0045(15)
C23 0.021(2) 0.0170(19) 0.026(2) 0.0000(16) 0.0019(16) -0.0043(16)
C24 0.023(2) 0.022(2) 0.022(2) 0.0027(17) -0.0004(17) 0.0014(17)
C25 0.019(2) 0.029(2) 0.018(2) -0.0014(17) -0.0002(16) -0.0044(17)
C26 0.021(2) 0.022(2) 0.022(2) -0.0041(16) 0.0002(16) -0.0067(16)
O1 0.061(3) 0.048(3) 0.072(3) 0.017(2) -0.023(2) -0.022(2)
O2 0.139(7) 0.064(4) 0.064(5) -0.018(4) -0.060(5) -0.016(3)
O2' 0.082(16) 0.034(10) 0.048(12) -0.001(9) -0.041(11) -0.014(8)

loop_
_atom_type_symbol
_atom_type_description
_atom_type_scat_dispersion_real
_atom_type_scat_dispersion_imag
_atom_type_scat_source
C C 0.0033 0.0016 'International Tables Vol C Tables 4.2.6.8 and 6.1.1.4'
H H 0.0000 0.0000 'International Tables Vol C Tables 4.2.6.8 and 6.1.1.4'
N N 0.0061 0.0033 'International Tables Vol C Tables 4.2.6.8 and 6.1.1.4'
Cl Cl 0.1484 0.1585 'International Tables Vol C Tables 4.2.6.8 and 6.1.1.4'
Zn Zn 0.2839 1.4301 'International Tables Vol C Tables 4.2.6.8 and 6.1.1.4'
O O 0.0106 0.0060 'International Tables Vol C Tables 4.2.6.8 and 6.1.1.4'

loop_
_geom_angle_atom_site_label_1
_geom_angle_atom_site_label_2
_geom_angle_atom_site_label_3
_geom_angle
N2 Zn1 N1 75.73(13)
N2 Zn1 Cl2 130.04(11)
N1 Zn1 Cl2 95.06(9)
N2 Zn1 Cl1 110.48(11)
N1 Zn1 Cl1 95.26(9)
Cl2 Zn1 Cl1 119.30(4)
N2 Zn1 N3 78.63(13)
N1 Zn1 N3 153.39(12)
Cl2 Zn1 N3 95.99(9)
Cl1 Zn1 N3 100.26(9)
N5 Zn2 N4 107.07(16)
N5 Zn2 Cl4 103.95(13)
N4 Zn2 Cl4 109.56(12)
N5 Zn2 Cl3 106.53(12)
N4 Zn2 Cl3 108.81(12)
Cl4 Zn2 Cl3 120.10(6)
N7 Zn3 N8 75.48(13)
N7 Zn3 Cl6 114.52(11)
N8 Zn3 Cl6 101.42(9)
N7 Zn3 N6 77.89(13)
N8 Zn3 N6 151.58(13)
Cl6 Zn3 N6 98.48(10)
N7 Zn3 Cl5 135.93(11)
N8 Zn3 Cl5 95.60(9)
Cl6 Zn3 Cl5 109.54(4)
N6 Zn3 Cl5 96.62(10)
C1 N1 C5 118.7(3)
C1 N1 Zn1 127.6(3)
C5 N1 Zn1 113.7(3)
C6 N2 C8 122.9(4)
C6 N2 Zn1 120.1(3)
C8 N2 Zn1 116.9(3)
C12 N3 C9 110.6(3)
C12 N3 C10 107.7(3)
C9 N3 C10 107.0(3)
C12 N3 Zn1 115.3(3)
C9 N3 Zn1 100.3(2)
C10 N3 Zn1 115.5(3)
C11 N4 C13 108.7(3)
C11 N4 Zn2 111.6(3)
C13 N4 Zn2 113.8(3)
C11 N4 H4N 107(3)
C13 N4 H4N 106(3)
Zn2 N4 H4N 109(3)
C14 N5 C16 108.5(4)
C14 N5 Zn2 111.3(3)
C16 N5 Zn2 112.2(3)
C14 N5 H5N 100(4)
C16 N5 H5N 105(3)
Zn2 N5 H5N 118(3)
C18 N6 C17 113.5(4)
C18 N6 C15 111.8(4)
C17 N6 C15 109.7(3)
C18 N6 Zn3 102.0(3)
C17 N6 Zn3 110.7(2)
C15 N6 Zn3 108.9(3)
C21 N7 C19 122.9(4)
C21 N7 Zn3 120.1(3)
C19 N7 Zn3 117.0(3)
C26 N8 C22 118.7(3)
C26 N8 Zn3 126.7(3)
C22 N8 Zn3 114.4(3)
N1 C1 C2 123.0(4)
N1 C1 H1 118.5
C2 C1 H1 118.5
C3 C2 C1 118.7(4)
C3 C2 H2 120.6
C1 C2 H2 120.6
C2 C3 C4 118.5(4)
C2 C3 H3 120.7
C4 C3 H3 120.7
C5 C4 C3 119.5(4)
C5 C4 H4 120.3
C3 C4 H4 120.3
N1 C5 C4 121.6(4)
N1 C5 C6 114.6(3)
C4 C5 C6 123.8(4)
N2 C6 C7 125.5(4)
N2 C6 C5 115.7(4)
C7 C6 C5 118.8(3)
C6 C7 H7A 109.5
C6 C7 H7B 109.5
H7A C7 H7B 109.5
C6 C7 H7C 109.5
H7A C7 H7C 109.5
H7B C7 H7C 109.5
N2 C8 C9 107.9(4)
N2 C8 H8A 110.1
C9 C8 H8A 110.1
N2 C8 H8B 110.1
C9 C8 H8B 110.1
H8A C8 H8B 108.4
N3 C9 C8 113.1(4)
N3 C9 H9A 109.0
C8 C9 H9A 109.0
N3 C9 H9B 109.0
C8 C9 H9B 109.0
H9A C9 H9B 107.8
N3 C10 C11 111.9(4)
N3 C10 H10A 109.2
C11 C10 H10A 109.2
N3 C10 H10B 109.2
C11 C10 H10B 109.2
H10A C10 H10B 107.9
N4 C11 C10 112.4(4)
N4 C11 H11A 109.1
C10 C11 H11A 109.1
N4 C11 H11B 109.1
C10 C11 H11B 109.1
H11A C11 H11B 107.9
N3 C12 C13 112.1(4)
N3 C12 H12A 109.2
C13 C12 H12A 109.2
N3 C12 H12B 109.2
C13 C12 H12B 109.2
H12A C12 H12B 107.9
N4 C13 C12 112.7(4)
N4 C13 H13A 109.1
C12 C13 H13A 109.1
N4 C13 H13B 109.1
C12 C13 H13B 109.1
H13A C13 H13B 107.8
N5 C14 C15 112.2(4)
N5 C14 H14A 109.2
C15 C14 H14A 109.2
N5 C14 H14B 109.2
C15 C14 H14B 109.2
H14A C14 H14B 107.9
N6 C15 C14 113.5(4)
N6 C15 H15A 108.9
C14 C15 H15A 108.9
N6 C15 H15B 108.9
C14 C15 H15B 108.9
H15A C15 H15B 107.7
N5 C16 C17 111.1(4)
N5 C16 H16A 109.4
C17 C16 H16A 109.4
N5 C16 H16B 109.4
C17 C16 H16B 109.4
H16A C16 H16B 108.0
N6 C17 C16 114.6(4)
N6 C17 H17A 108.6
C16 C17 H17A 108.6
N6 C17 H17B 108.6
C16 C17 H17B 108.6
H17A C17 H17B 107.6
N6 C18 C19 111.1(4)
N6 C18 H18A 109.4
C19 C18 H18A 109.4
N6 C18 H18B 109.4
C19 C18 H18B 109.4
H18A C18 H18B 108.0
N7 C19 C18 108.2(4)
N7 C19 H19A 110.1
C18 C19 H19A 110.1
N7 C19 H19B 110.1
C18 C19 H19B 110.1
H19A C19 H19B 108.4
C21 C20 H20A 109.5
C21 C20 H20B 109.5
H20A C20 H20B 109.5
C21 C20 H20C 109.5
H20A C20 H20C 109.5
H20B C20 H20C 109.5
N7 C21 C20 126.1(4)
N7 C21 C22 115.3(4)
C20 C21 C22 118.5(4)
N8 C22 C23 122.0(4)
N8 C22 C21 114.6(3)
C23 C22 C21 123.4(4)
C22 C23 C24 118.9(4)
C22 C23 H23 120.6
C24 C23 H23 120.6
C25 C24 C23 119.2(4)
C25 C24 H24 120.4
C23 C24 H24 120.4
C24 C25 C26 118.7(4)
C24 C25 H25 120.6
C26 C25 H25 120.6
N8 C26 C25 122.4(4)
N8 C26 H26 118.8
C25 C26 H26 118.8

loop_
_geom_bond_atom_site_label_1
_geom_bond_atom_site_label_2
_geom_bond_distance
Zn1 N2 2.066(3)
Zn1 N1 2.190(3)
Zn1 Cl2 2.2436(11)
Zn1 Cl1 2.2809(11)
Zn1 N3 2.404(3)
Zn2 N5 2.061(4)
Zn2 N4 2.061(4)
Zn2 Cl4 2.2325(15)
Zn2 Cl3 2.2445(15)
Zn3 N7 2.086(3)
Zn3 N8 2.170(3)
Zn3 Cl6 2.2473(12)
Zn3 N6 2.253(3)
Zn3 Cl5 2.3132(11)
N1 C1 1.328(5)
N1 C5 1.348(5)
N2 C6 1.276(5)
N2 C8 1.465(5)
N3 C12 1.475(6)
N3 C9 1.479(5)
N3 C10 1.492(6)
N4 C11 1.480(6)
N4 C13 1.481(6)
N4 H4N 0.910(19)
N5 C14 1.484(6)
N5 C16 1.492(6)
N5 H5N 0.916(19)
N6 C18 1.484(6)
N6 C17 1.484(6)
N6 C15 1.490(6)
N7 C21 1.275(5)
N7 C19 1.467(5)
N8 C26 1.331(5)
N8 C22 1.354(5)
C1 C2 1.383(6)
C1 H1 0.95
C2 C3 1.381(6)
C2 H2 0.95
C3 C4 1.389(6)
C3 H3 0.95
C4 C5 1.381(6)
C4 H4 0.95
C5 C6 1.499(6)
C6 C7 1.497(5)
C7 H7A 0.98
C7 H7B 0.98
C7 H7C 0.98
C8 C9 1.514(6)
C8 H8A 0.99
C8 H8B 0.99
C9 H9A 0.99
C9 H9B 0.99
C10 C11 1.514(6)
C10 H10A 0.99
C10 H10B 0.99
C11 H11A 0.99
C11 H11B 0.99
C12 C13 1.513(6)
C12 H12A 0.99
C12 H12B 0.99
C13 H13A 0.99
C13 H13B 0.99
C14 C15 1.514(6)
C14 H14A 0.99
C14 H14B 0.99
C15 H15A 0.99
C15 H15B 0.99
C16 C17 1.522(6)
C16 H16A 0.99
C16 H16B 0.99
C17 H17A 0.99
C17 H17B 0.99
C18 C19 1.514(7)
C18 H18A 0.99
C18 H18B 0.99
C19 H19A 0.99
C19 H19B 0.99
C20 C21 1.493(6)
C20 H20A 0.98
C20 H20B 0.98
C20 H20C 0.98
C21 C22 1.494(6)
C22 C23 1.376(6)
C23 C24 1.393(6)
C23 H23 0.95
C24 C25 1.374(6)
C24 H24 0.95
C25 C26 1.391(6)
C25 H25 0.95
C26 H26 0.95

loop_
_geom_hbond_atom_site_label_D
_geom_hbond_atom_site_label_H
_geom_hbond_atom_site_label_A
_geom_hbond_site_symmetry_A
_geom_hbond_distance_DH
_geom_hbond_distance_HA
_geom_hbond_distance_DA
_geom_hbond_angle_DHA
N4 H4N O2 2_666 0.91(2) 2.05(2) 2.953(7) 170(5)
N5 H5N O1 2_666 0.92(2) 2.41(2) 3.310(6) 169(5)
C3 H3 Cl6 1_464 0.95 2.78 3.563(4) 140
C7 H7C Cl6 2_766 0.98 2.79 3.634(5) 144
C14 H14A Cl3 1_655 0.99 2.78 3.493(5) 130
C16 H16B Cl6 1_455 0.99 2.81 3.509(5) 128
C19 H19A Cl4 2_656 0.99 2.70 3.689(6) 174
C11 H11A Cl2 . 0.99 2.81 3.524(5) 129
C13 H13B Cl1 . 0.99 2.63 3.461(5) 141
C17 H17A Cl5 . 0.99 2.78 3.491(5) 129
C14 H14A O2 2_666 0.99 2.59 3.331(9) 131
C15 H15B O1 2_666 0.99 2.60 3.431(7) 142
